data_8105180
loop_
_publ_author_name
'Al-Qawasmeh, Raed A.'
'Saber, Sadeekah O. W.'
'Al-Soud, Yaseen A.'
'Khanfar, Monther A.'

_publ_section_title
;
 The crystal structure of
 1-(N1-benzyl-2-methyl-4-nitro-imidazol-5-yl)-4-(prop-2-yn-1-yl)
 piperazine, C18H21N5O2
;
_journal_issue 2
_journal_name_full 'Zeitschrift f\"ur Kristallographie - New Crystal Structures'
_journal_page_first 207
_journal_page_last 209
_journal_paper_doi 10.1515/ncrs-2021-0447
_journal_volume 237
_journal_year 2022
_chemical_formula_moiety 'C18 H21 N5 O2'
_chemical_formula_sum 'C18 H21 N5 O2'
_chemical_formula_weight 339.40
_chemical_melting_point 396.0(10)
_chemical_name_systematic
;
1-(N1-benzyl-2-methyl-4-nitro-imidazol-5-yl)-4-(prop-2-yn-1-yl) piperazine
;
_space_group_crystal_system monoclinic
_space_group_IT_number 14
_space_group_name_Hall '-P 2yn'
_space_group_name_H-M_alt 'P 1 21/n 1'
_atom_sites_solution_hydrogens mixed
_atom_sites_solution_primary dual
_cell_angle_alpha 90
_cell_angle_beta 102.321(6)
_cell_angle_gamma 90
_cell_formula_units_Z 4
_cell_length_a 10.0914(6)
_cell_length_b 11.8919(7)
_cell_length_c 15.5451(11)
_cell_measurement_reflns_used 4867
_cell_measurement_temperature 293(2)
_cell_measurement_theta_max 25.4550
_cell_measurement_theta_min 3.9840
_cell_volume 1822.5(2)
_computing_cell_refinement 'CrysAlis^Pro^, Ver. 1.171.38.46 [1]'
_computing_data_collection 'CrysAlis^Pro^, Ver. 1.171.38.46 [1]'
_computing_data_reduction 'CrysAlis^Pro^, Ver. 1.171.38.46 [1]'
_computing_molecular_graphics 'Olex2 [2]'
_computing_publication_material 'Olex2 [2]'
_computing_structure_refinement 'Olex2 [2], ShelXL [4]'
_computing_structure_solution 'Olex2 [2], ShelXT [3]'
_diffrn_ambient_temperature 293(2)
_diffrn_detector 'CCD plate'
_diffrn_detector_area_resol_mean 16.0534
_diffrn_detector_type Eos
_diffrn_measured_fraction_theta_full 0.998
_diffrn_measured_fraction_theta_max 0.998
_diffrn_measurement_details
;
List of Runs (angles in degrees, time in seconds):

  # Type    Start    End  Width  t~exp~   \w     \q     \k     \f   Frames
--------------------------------------------------------------------------
  1  \w    -75.00  -4.00   1.00   15.00    --  -16.20 134.00-159.83   71
  2  \w    -31.00  49.00   1.00   15.00    --  -16.20  57.00  90.00   80
  3  \w    -63.00  13.00   1.00   15.00    --  -16.20 113.00 139.54   76
  4  \w    -25.00  23.00   1.00   15.00    --  -16.20 -99.00 150.00   48
  5  \w    -85.00   3.00   1.00   15.00    --  -16.20 -38.00  30.00   88
  6  \w    -60.00  53.00   1.00   15.00    --  -16.20   0.00  60.00  113
  7  \w     16.00  63.00   1.00   15.00    --   16.98-111.00  59.00   47
  8  \w      7.00  82.00   1.00   15.00    --   16.98  57.00 -30.00   75
  9  \w     25.00  84.00   1.00   15.00    --   16.98  57.00  30.00   59
 10  \w      0.00  31.00   1.00   15.00    --   16.98  57.00 -60.00   31
;
_diffrn_measurement_device 'four-circle diffractometer'
_diffrn_measurement_device_type 'Xcalibur, Eos'
_diffrn_measurement_method '\w scans'
_diffrn_orient_matrix_type 'CrysAlisPro convention (1999,Acta A55,543-557)'
_diffrn_orient_matrix_UB_11 -0.0126089000
_diffrn_orient_matrix_UB_12 0.0555561000
_diffrn_orient_matrix_UB_13 0.0129024000
_diffrn_orient_matrix_UB_21 -0.0338277000
_diffrn_orient_matrix_UB_22 0.0123890000
_diffrn_orient_matrix_UB_23 -0.0438249000
_diffrn_orient_matrix_UB_31 -0.0621798000
_diffrn_orient_matrix_UB_32 -0.0179763000
_diffrn_orient_matrix_UB_33 0.0096857000
_diffrn_radiation_monochromator graphite
_diffrn_radiation_probe x-ray
_diffrn_radiation_type 'Mo K\a'
_diffrn_radiation_wavelength 0.71073
_diffrn_reflns_av_R_equivalents 0.0288
_diffrn_reflns_av_unetI/netI 0.0250
_diffrn_reflns_Laue_measured_fraction_full 0.998
_diffrn_reflns_Laue_measured_fraction_max 0.998
_diffrn_reflns_limit_h_max 13
_diffrn_reflns_limit_h_min -13
_diffrn_reflns_limit_k_max 15
_diffrn_reflns_limit_k_min -16
_diffrn_reflns_limit_l_max 21
_diffrn_reflns_limit_l_min -20
_diffrn_reflns_number 27507
_diffrn_reflns_point_group_measured_fraction_full 0.998
_diffrn_reflns_point_group_measured_fraction_max 0.998
_diffrn_reflns_theta_full 25.242
_diffrn_reflns_theta_max 29.469
_diffrn_reflns_theta_min 3.183
_diffrn_source 'fine-focus sealed X-ray tube'
_diffrn_source_type 'Enhance (Mo) X-ray Source'
_exptl_absorpt_coefficient_mu 0.084
_exptl_absorpt_correction_T_max 1.00000
_exptl_absorpt_correction_T_min 0.81910
_exptl_absorpt_correction_type multi-scan
_exptl_absorpt_process_details
;
CrysAlisPro 1.171.38.46 [1]
Empirical absorption correction using spherical harmonics,
 implemented in SCALE3 ABSPACK scaling algorithm.
;
_exptl_crystal_colour yellow
_exptl_crystal_density_diffrn 1.237
_exptl_crystal_description needle
_exptl_crystal_F_000 720
_exptl_crystal_size_max 0.12
_exptl_crystal_size_mid 0.08
_exptl_crystal_size_min 0.02
_refine_diff_density_max 0.141
_refine_diff_density_min -0.128
_refine_diff_density_rms 0.027
_refine_ls_extinction_coef .
_refine_ls_extinction_method none
_refine_ls_goodness_of_fit_ref 1.033
_refine_ls_hydrogen_treatment mixed
_refine_ls_matrix_type full
_refine_ls_number_parameters 238
_refine_ls_number_reflns 4593
_refine_ls_number_restraints 0
_refine_ls_restrained_S_all 1.033
_refine_ls_R_factor_all 0.0973
_refine_ls_R_factor_gt 0.0503
_refine_ls_shift/su_max 0.000
_refine_ls_shift/su_mean 0.000
_refine_ls_structure_factor_coef Fsqd
_refine_ls_weighting_details 'w=1/[\s^2^(Fo^2^)+(0.0547P)^2^+0.2923P] where P=(Fo^2^+2Fc^2^)/3'
_refine_ls_weighting_scheme calc
_refine_ls_wR_factor_gt 0.1200
_refine_ls_wR_factor_ref 0.1419
_reflns_Friedel_coverage 0.000
_reflns_number_gt 2681
_reflns_number_total 4593
_reflns_threshold_expression 'I > 2\s(I)'
_cod_data_source_file suppl_j_ncrs-2021-0447_suppl.cif
_cod_data_source_block exp_2256
_cod_depositor_comments
;
The following automatic conversions were performed:

data item '_chemical_melting_point' value '395-397' was changed to
'396.0(10)' -- the average value was taken and precision was
estimated.

Automatic conversion script
Id: cif_fix_values 8738 2021-04-28 16:35:53Z antanas 
;
_cod_database_code 8105180
_shelx_space_group_comment
;
The symmetry employed for this shelxl refinement is uniquely defined
by the following loop, which should always be used as a source of
symmetry information in preference to the above space-group names.
They are only intended as comments.
;
_olex2_refinement_description
;
1. Fixed Uiso
 At 1.2 times of:
  All C(H) groups, All C(H,H) groups
2.a Secondary CH2 refined with riding coordinates:
 C15(H15A,H15B), C13(H13A,H13B), C14(H14A,H14B), C16(H16A,H16B), C12(H12A,
 H12B), C5(H5A,H5B)
2.b Aromatic/amide H refined with riding coordinates:
 C11(H11), C7(H7), C10(H10), C9(H9), C8(H8)
2.c :
 C18(H18)
;

loop_
_space_group_symop_operation_xyz
'x, y, z'
'-x+1/2, y+1/2, -z+1/2'
'-x, -y, -z'
'x-1/2, -y-1/2, z-1/2'

loop_
_atom_site_label
_atom_site_type_symbol
_atom_site_fract_x
_atom_site_fract_y
_atom_site_fract_z
_atom_site_U_iso_or_equiv
_atom_site_adp_type
_atom_site_occupancy
_atom_site_site_symmetry_order
_atom_site_calc_flag
_atom_site_refinement_flags_posn
_atom_site_refinement_flags_adp
_atom_site_refinement_flags_occupancy
_atom_site_disorder_assembly
_atom_site_disorder_group
C1 C 0.39788(18) 0.85662(14) 0.39620(13) 0.0678(5) Uani 1 1 d . . . . .
C2 C 0.50765(16) 0.85408(13) 0.52762(11) 0.0571(4) Uani 1 1 d . . . . .
C3 C 0.59947(16) 0.81652(12) 0.48078(10) 0.0546(4) Uani 1 1 d . . . . .
C4 C 0.2893(3) 0.8728(2) 0.31574(19) 0.0961(8) Uani 1 1 d . . . . .
H4A H 0.275(2) 0.801(2) 0.2832(15) 0.104(7) Uiso 1 1 d . . . . .
H4B H 0.206(4) 0.889(3) 0.334(2) 0.177(15) Uiso 1 1 d . . . . .
H4C H 0.313(2) 0.931(2) 0.2772(17) 0.124(9) Uiso 1 1 d . . . . .
C5 C 0.5772(2) 0.78057(17) 0.31923(12) 0.0787(5) Uani 1 1 d . . . . .
H5A H 0.6695 0.8077 0.3255 0.094 Uiso 1 1 calc R U . . .
H5B H 0.5231 0.8146 0.2666 0.094 Uiso 1 1 calc R U . . .
C6 C 0.57666(16) 0.65507(15) 0.30680(10) 0.0610(4) Uani 1 1 d . . . . .
C7 C 0.6547(2) 0.6106(2) 0.25229(14) 0.0929(7) Uani 1 1 d . . . . .
H7 H 0.7078 0.6580 0.2260 0.111 Uiso 1 1 calc R U . . .
C8 C 0.6548(3) 0.4979(3) 0.23653(18) 0.1177(9) Uani 1 1 d . . . . .
H8 H 0.7054 0.4698 0.1978 0.141 Uiso 1 1 calc R U . . .
C9 C 0.5823(3) 0.4256(2) 0.27636(17) 0.1012(7) Uani 1 1 d . . . . .
H9 H 0.5849 0.3487 0.2663 0.121 Uiso 1 1 calc R U . . .
C10 C 0.5061(2) 0.46734(19) 0.33090(16) 0.0926(7) Uani 1 1 d . . . . .
H10 H 0.4561 0.4187 0.3585 0.111 Uiso 1 1 calc R U . . .
C11 C 0.50232(19) 0.58224(17) 0.34585(14) 0.0791(6) Uani 1 1 d . . . . .
H11 H 0.4487 0.6101 0.3828 0.095 Uiso 1 1 calc R U . . .
C12 C 0.83549(17) 0.87279(14) 0.52832(13) 0.0686(5) Uani 1 1 d . . . . .
H12A H 0.8435 0.8849 0.5909 0.082 Uiso 1 1 calc R U . . .
H12B H 0.8079 0.9429 0.4979 0.082 Uiso 1 1 calc R U . . .
C13 C 0.97004(17) 0.83487(14) 0.51051(13) 0.0692(5) Uani 1 1 d . . . . .
H13A H 0.9623 0.8260 0.4476 0.083 Uiso 1 1 calc R U . . .
H13B H 1.0385 0.8915 0.5314 0.083 Uiso 1 1 calc R U . . .
C14 C 0.90817(17) 0.64230(14) 0.52541(13) 0.0652(4) Uani 1 1 d . . . . .
H14A H 0.9360 0.5726 0.5565 0.078 Uiso 1 1 calc R U . . .
H14B H 0.8999 0.6287 0.4630 0.078 Uiso 1 1 calc R U . . .
C15 C 0.77311(17) 0.67826(14) 0.54216(13) 0.0662(5) Uani 1 1 d . . . . .
H15A H 0.7051 0.6215 0.5204 0.079 Uiso 1 1 calc R U . . .
H15B H 0.7791 0.6872 0.6049 0.079 Uiso 1 1 calc R U . . .
C16 C 1.14421(18) 0.69196(17) 0.54303(13) 0.0743(5) Uani 1 1 d . . . . .
H16A H 1.1727 0.6279 0.5811 0.089 Uiso 1 1 calc R U . . .
H16B H 1.2087 0.7521 0.5621 0.089 Uiso 1 1 calc R U . . .
C17 C 1.14980(19) 0.66082(16) 0.45276(15) 0.0742(5) Uani 1 1 d . . . . .
C18 C 1.1442(3) 0.63501(19) 0.37957(18) 0.0970(7) Uani 1 1 d . . . . .
H18 H 1.1398 0.6145 0.3213 0.116 Uiso 1 1 calc R U . . .
N1 N 0.38429(14) 0.87939(12) 0.47618(11) 0.0666(4) Uani 1 1 d . . . . .
N2 N 0.52531(14) 0.81809(11) 0.39517(9) 0.0626(4) Uani 1 1 d . . . . .
N3 N 0.53046(17) 0.87016(12) 0.62039(10) 0.0692(4) Uani 1 1 d . . . . .
N4 N 0.73480(13) 0.78517(10) 0.49693(9) 0.0572(3) Uani 1 1 d . . . . .
N5 N 1.01089(13) 0.72848(11) 0.55473(9) 0.0609(4) Uani 1 1 d . . . . .
O1 O 0.64251(15) 0.84369(13) 0.66527(8) 0.0857(4) Uani 1 1 d . . . . .
O2 O 0.44060(16) 0.91050(15) 0.65223(10) 0.1051(5) Uani 1 1 d . . . . .

loop_
_atom_site_aniso_label
_atom_site_aniso_U_11
_atom_site_aniso_U_22
_atom_site_aniso_U_33
_atom_site_aniso_U_23
_atom_site_aniso_U_13
_atom_site_aniso_U_12
O1 0.0907(10) 0.1035(11) 0.0625(8) -0.0020(7) 0.0154(7) 0.0141(8)
N4 0.0578(8) 0.0443(7) 0.0724(9) 0.0023(6) 0.0204(6) -0.0034(6)
N1 0.0598(9) 0.0552(8) 0.0835(11) -0.0054(7) 0.0126(8) -0.0039(6)
N2 0.0737(9) 0.0540(8) 0.0601(8) -0.0014(6) 0.0140(7) -0.0081(7)
N5 0.0600(8) 0.0602(8) 0.0642(8) -0.0012(7) 0.0171(6) -0.0003(7)
N3 0.0754(10) 0.0641(9) 0.0738(10) -0.0075(7) 0.0288(9) -0.0022(8)
O2 0.0969(10) 0.1309(13) 0.0992(11) -0.0248(9) 0.0472(9) 0.0148(9)
C3 0.0620(9) 0.0426(8) 0.0608(10) -0.0003(7) 0.0163(8) -0.0071(7)
C2 0.0604(9) 0.0487(9) 0.0633(10) -0.0055(7) 0.0158(8) -0.0036(7)
C6 0.0564(9) 0.0742(11) 0.0511(9) -0.0043(8) 0.0085(7) -0.0028(8)
C1 0.0658(11) 0.0531(10) 0.0797(13) 0.0011(9) 0.0047(9) -0.0076(8)
C15 0.0686(10) 0.0503(9) 0.0854(12) 0.0113(8) 0.0293(9) -0.0027(8)
C13 0.0636(10) 0.0541(10) 0.0918(13) 0.0026(9) 0.0204(9) -0.0121(8)
C14 0.0703(11) 0.0486(9) 0.0818(12) 0.0070(8) 0.0276(9) 0.0024(8)
C16 0.0640(10) 0.0808(13) 0.0793(12) -0.0025(10) 0.0179(9) 0.0003(9)
C12 0.0643(10) 0.0476(9) 0.0951(13) -0.0018(9) 0.0194(9) -0.0066(8)
C17 0.0718(12) 0.0700(12) 0.0891(14) -0.0015(10) 0.0359(10) -0.0049(9)
C11 0.0684(11) 0.0751(13) 0.1010(15) -0.0178(11) 0.0337(10) -0.0158(10)
C5 0.0993(14) 0.0801(13) 0.0616(11) -0.0001(9) 0.0280(10) -0.0180(11)
C18 0.1248(19) 0.0840(15) 0.0976(17) -0.0070(13) 0.0584(15) -0.0139(13)
C4 0.0962(18) 0.0851(17) 0.0911(17) 0.0079(14) -0.0158(14) -0.0144(14)
C7 0.1040(16) 0.1050(18) 0.0797(14) 0.0130(12) 0.0420(12) 0.0202(13)
C10 0.0803(13) 0.0757(14) 0.1213(18) -0.0129(13) 0.0206(13) -0.0180(11)
C9 0.1096(18) 0.0800(15) 0.1051(18) -0.0191(14) 0.0035(15) 0.0243(14)
C8 0.147(2) 0.111(2) 0.1067(19) -0.0022(16) 0.0541(17) 0.0467(19)

loop_
_atom_type_symbol
_atom_type_description
_atom_type_scat_dispersion_real
_atom_type_scat_dispersion_imag
_atom_type_scat_source
C C 0.0033 0.0016 'International Tables Vol C Tables 4.2.6.8 and 6.1.1.4'
H H 0.0000 0.0000 'International Tables Vol C Tables 4.2.6.8 and 6.1.1.4'
N N 0.0061 0.0033 'International Tables Vol C Tables 4.2.6.8 and 6.1.1.4'
O O 0.0106 0.0060 'International Tables Vol C Tables 4.2.6.8 and 6.1.1.4'

loop_
_geom_angle_atom_site_label_1
_geom_angle_atom_site_label_2
_geom_angle_atom_site_label_3
_geom_angle
_geom_angle_site_symmetry_1
_geom_angle_site_symmetry_3
C3 N4 C15 118.01(12) . .
C3 N4 C12 117.12(12) . .
C15 N4 C12 111.37(14) . .
C1 N1 C2 104.14(14) . .
C3 N2 C5 124.13(15) . .
C1 N2 C3 108.10(14) . .
C1 N2 C5 127.74(16) . .
C13 N5 C14 110.60(13) . .
C13 N5 C16 112.00(14) . .
C14 N5 C16 111.33(13) . .
O1 N3 C2 117.91(15) . .
O2 N3 O1 122.73(16) . .
O2 N3 C2 119.35(17) . .
N2 C3 N4 119.26(14) . .
C2 C3 N4 138.04(15) . .
C2 C3 N2 102.65(14) . .
N1 C2 N3 119.66(15) . .
N1 C2 C3 113.40(15) . .
C3 C2 N3 126.92(15) . .
C11 C6 C5 123.90(16) . .
C11 C6 C7 117.94(18) . .
C7 C6 C5 118.16(17) . .
N1 C1 N2 111.71(15) . .
N1 C1 C4 124.3(2) . .
N2 C1 C4 124.0(2) . .
N4 C15 H15A 110.0 . .
N4 C15 H15B 110.0 . .
N4 C15 C14 108.67(13) . .
H15A C15 H15B 108.3 . .
C14 C15 H15A 110.0 . .
C14 C15 H15B 110.0 . .
N5 C13 H13A 109.6 . .
N5 C13 H13B 109.6 . .
N5 C13 C12 110.33(14) . .
H13A C13 H13B 108.1 . .
C12 C13 H13A 109.6 . .
C12 C13 H13B 109.6 . .
N5 C14 C15 110.84(14) . .
N5 C14 H14A 109.5 . .
N5 C14 H14B 109.5 . .
C15 C14 H14A 109.5 . .
C15 C14 H14B 109.5 . .
H14A C14 H14B 108.1 . .
N5 C16 H16A 108.6 . .
N5 C16 H16B 108.6 . .
N5 C16 C17 114.78(16) . .
H16A C16 H16B 107.5 . .
C17 C16 H16A 108.6 . .
C17 C16 H16B 108.6 . .
N4 C12 C13 108.26(13) . .
N4 C12 H12A 110.0 . .
N4 C12 H12B 110.0 . .
C13 C12 H12A 110.0 . .
C13 C12 H12B 110.0 . .
H12A C12 H12B 108.4 . .
C18 C17 C16 175.1(2) . .
C6 C11 H11 119.6 . .
C6 C11 C10 120.74(19) . .
C10 C11 H11 119.6 . .
N2 C5 C6 114.50(14) . .
N2 C5 H5A 108.6 . .
N2 C5 H5B 108.6 . .
C6 C5 H5A 108.6 . .
C6 C5 H5B 108.6 . .
H5A C5 H5B 107.6 . .
C17 C18 H18 180.0 . .
C1 C4 H4A 108.7(13) . .
C1 C4 H4B 108(2) . .
C1 C4 H4C 111.8(15) . .
H4A C4 H4B 107(2) . .
H4A C4 H4C 109(2) . .
H4B C4 H4C 113(3) . .
C6 C7 H7 119.7 . .
C8 C7 C6 120.7(2) . .
C8 C7 H7 119.7 . .
C11 C10 H10 119.8 . .
C9 C10 C11 120.3(2) . .
C9 C10 H10 119.8 . .
C10 C9 H9 120.5 . .
C10 C9 C8 119.1(2) . .
C8 C9 H9 120.5 . .
C7 C8 H8 119.4 . .
C9 C8 C7 121.2(2) . .
C9 C8 H8 119.4 . .

loop_
_geom_bond_atom_site_label_1
_geom_bond_atom_site_label_2
_geom_bond_distance
_geom_bond_site_symmetry_2
O1 N3 1.2360(19) .
N4 C3 1.386(2) .
N4 C15 1.464(2) .
N4 C12 1.465(2) .
N1 C2 1.362(2) .
N1 C1 1.308(2) .
N2 C3 1.381(2) .
N2 C1 1.368(2) .
N2 C5 1.460(2) .
N5 C13 1.457(2) .
N5 C14 1.460(2) .
N5 C16 1.461(2) .
N3 O2 1.2202(19) .
N3 C2 1.424(2) .
C3 C2 1.370(2) .
C6 C11 1.370(2) .
C6 C5 1.505(3) .
C6 C7 1.379(3) .
C1 C4 1.489(3) .
C15 H15A 0.9700 .
C15 H15B 0.9700 .
C15 C14 1.503(2) .
C13 H13A 0.9700 .
C13 H13B 0.9700 .
C13 C12 1.511(2) .
C14 H14A 0.9700 .
C14 H14B 0.9700 .
C16 H16A 0.9700 .
C16 H16B 0.9700 .
C16 C17 1.464(3) .
C12 H12A 0.9700 .
C12 H12B 0.9700 .
C17 C18 1.168(3) .
C11 H11 0.9300 .
C11 C10 1.388(3) .
C5 H5A 0.9700 .
C5 H5B 0.9700 .
C18 H18 0.9300 .
C4 H4A 0.98(2) .
C4 H4B 0.96(3) .
C4 H4C 0.98(3) .
C7 H7 0.9300 .
C7 C8 1.363(3) .
C10 H10 0.9300 .
C10 C9 1.354(3) .
C9 H9 0.9300 .
C9 C8 1.361(4) .
C8 H8 0.9300 .

loop_
_geom_torsion_atom_site_label_1
_geom_torsion_atom_site_label_2
_geom_torsion_atom_site_label_3
_geom_torsion_atom_site_label_4
_geom_torsion
_geom_torsion_site_symmetry_1
_geom_torsion_site_symmetry_2
_geom_torsion_site_symmetry_3
_geom_torsion_site_symmetry_4
O1 N3 C2 N1 178.25(15) . . . .
O1 N3 C2 C3 -3.2(2) . . . .
N4 C3 C2 N1 176.35(16) . . . .
N4 C3 C2 N3 -2.3(3) . . . .
N4 C15 C14 N5 57.45(19) . . . .
N2 C3 C2 N1 -0.77(17) . . . .
N2 C3 C2 N3 -179.39(15) . . . .
N5 C13 C12 N4 -58.65(19) . . . .
O2 N3 C2 N1 -2.8(2) . . . .
O2 N3 C2 C3 175.78(17) . . . .
C3 N4 C15 C14 160.74(14) . . . .
C3 N4 C12 C13 -159.81(15) . . . .
C3 N2 C1 N1 -0.34(19) . . . .
C3 N2 C1 C4 178.43(18) . . . .
C3 N2 C5 C6 79.6(2) . . . .
C2 N1 C1 N2 -0.14(18) . . . .
C2 N1 C1 C4 -178.90(19) . . . .
C6 C11 C10 C9 -0.9(3) . . . .
C6 C7 C8 C9 -2.4(4) . . . .
C1 N1 C2 N3 179.31(14) . . . .
C1 N1 C2 C3 0.59(18) . . . .
C1 N2 C3 N4 -177.15(13) . . . .
C1 N2 C3 C2 0.65(16) . . . .
C1 N2 C5 C6 -98.1(2) . . . .
C15 N4 C3 N2 -111.18(17) . . . .
C15 N4 C3 C2 72.0(2) . . . .
C15 N4 C12 C13 60.11(19) . . . .
C13 N5 C14 C15 -57.80(19) . . . .
C13 N5 C16 C17 -67.3(2) . . . .
C14 N5 C13 C12 58.28(19) . . . .
C14 N5 C16 C17 57.1(2) . . . .
C16 N5 C13 C12 -176.90(14) . . . .
C16 N5 C14 C15 177.00(15) . . . .
C12 N4 C3 N2 111.42(16) . . . .
C12 N4 C3 C2 -65.4(2) . . . .
C12 N4 C15 C14 -59.57(19) . . . .
C11 C6 C5 N2 17.2(3) . . . .
C11 C6 C7 C8 1.5(3) . . . .
C11 C10 C9 C8 0.0(4) . . . .
C5 N2 C3 N4 4.7(2) . . . .
C5 N2 C3 C2 -177.47(15) . . . .
C5 N2 C1 N1 177.69(15) . . . .
C5 N2 C1 C4 -3.5(3) . . . .
C5 C6 C11 C10 179.57(19) . . . .
C5 C6 C7 C8 -178.0(2) . . . .
C7 C6 C11 C10 0.1(3) . . . .
C7 C6 C5 N2 -163.36(17) . . . .
C10 C9 C8 C7 1.7(4) . . . .
